data_7026925
loop_
_publ_author_name
'Bazzicalupi, Carla'
'Bencini, Andrea'
'Ciattini, Samuele'
'Denat, Franck'
'D\'esog\`ere, Pauline'
'Goze, Christine'
'Matera, Irene'
'Valtancoli, Barbara'

_publ_section_title
;
 Proton and metal binding by cyclen-based highly rigid cryptands.
;
_journal_issue 48
_journal_name_full 'Dalton transactions (Cambridge, England : 2003)'
_journal_page_first 11643
_journal_page_last 11653
_journal_paper_doi 10.1039/c0dt00948b
_journal_volume 39
_journal_year 2010
_chemical_formula_sum 'C44 H64 Cl N8 O9.5'
_chemical_formula_weight 892.48
_chemical_name_systematic
;
?
;
_space_group_IT_number 14
_symmetry_cell_setting monoclinic
_symmetry_space_group_name_Hall '-P 2ybc'
_symmetry_space_group_name_H-M 'P 1 21/c 1'
_atom_sites_solution_hydrogens geom
_atom_sites_solution_primary direct
_atom_sites_solution_secondary difmap
_audit_creation_method SHELXL-97
_cell_angle_alpha 90.00
_cell_angle_beta 99.935(3)
_cell_angle_gamma 90.00
_cell_formula_units_Z 4
_cell_length_a 10.5000(2)
_cell_length_b 23.3006(7)
_cell_length_c 19.3576(5)
_cell_measurement_reflns_used 2150
_cell_measurement_temperature 150
_cell_measurement_theta_max 70.1221
_cell_measurement_theta_min 3.7899
_cell_volume 4664.9(2)
_computing_cell_refinement
;
CrysAlis RED, Oxford Diffraction Ltd.,
Version 1.171.32.5 (release 08-05-2007 CrysAlis171 .NET)
(compiled May 8 2007,13:10:02)
;
_computing_data_collection
;
CrysAlis CCD, Oxford Diffraction Ltd.,
Version 1.171.32.5 (release 08-05-2007 CrysAlis171 .NET)
(compiled May 8 2007,13:10:02)
;
_computing_data_reduction
;
CrysAlis RED, Oxford Diffraction Ltd.,
Version 1.171.32.5 (release 08-05-2007 CrysAlis171 .NET)
(compiled May 8 2007,13:10:02)
;
_computing_molecular_graphics 'ORTEP3 Ver. 1.01\b (Farrugia, 1997)'
_computing_publication_material 'PARST93 (Nardelli, 1993)'
_computing_structure_refinement 'SHELXL-97 (Sheldrick, 1997)'
_computing_structure_solution 'SIR97 (Altomare 1997)'
_diffrn_ambient_temperature 150
_diffrn_detector_area_resol_mean 8.1241
_diffrn_measured_fraction_theta_full 0.987
_diffrn_measured_fraction_theta_max 0.987
_diffrn_radiation_monochromator graphite
_diffrn_radiation_source 'fine-focus sealed tube'
_diffrn_radiation_type CuK\a
_diffrn_radiation_wavelength 1.54180
_diffrn_reflns_av_R_equivalents 0.0892
_diffrn_reflns_av_sigmaI/netI 0.1561
_diffrn_reflns_limit_h_max 11
_diffrn_reflns_limit_h_min -7
_diffrn_reflns_limit_k_max 25
_diffrn_reflns_limit_k_min -23
_diffrn_reflns_limit_l_max 20
_diffrn_reflns_limit_l_min -21
_diffrn_reflns_number 15733
_diffrn_reflns_theta_full 58.93
_diffrn_reflns_theta_max 58.93
_diffrn_reflns_theta_min 4.45
_diffrn_standards_interval_count infinity
_diffrn_standards_interval_time infinity
_diffrn_standards_number 0
_exptl_absorpt_coefficient_mu 1.244
_exptl_absorpt_correction_T_max 1.00000
_exptl_absorpt_correction_T_min 0.70139
_exptl_absorpt_correction_type multi-scan
_exptl_absorpt_process_details
;
CrysAlis RED, Oxford Diffraction Ltd.,
Version 1.171.32.29 (release 10-06-2008 CrysAlis171 .NET)
(compiled Jun 10 2008,16:49:55)
Empirical absorption correction using spherical harmonics,
implemented in SCALE3 ABSPACK scaling algorithm.
;
_exptl_crystal_colour colorless
_exptl_crystal_density_diffrn 1.271
_exptl_crystal_density_method 'not measured'
_exptl_crystal_description prismatic
_exptl_crystal_F_000 1908
_exptl_crystal_size_max 0.3
_exptl_crystal_size_mid 0.1
_exptl_crystal_size_min 0.1
_refine_diff_density_max 0.781
_refine_diff_density_min -0.335
_refine_diff_density_rms 0.088
_refine_ls_extinction_method none
_refine_ls_goodness_of_fit_ref 0.936
_refine_ls_hydrogen_treatment mixed
_refine_ls_matrix_type full
_refine_ls_number_parameters 587
_refine_ls_number_reflns 6624
_refine_ls_number_restraints 2
_refine_ls_restrained_S_all 0.935
_refine_ls_R_factor_all 0.1841
_refine_ls_R_factor_gt 0.0827
_refine_ls_shift/su_max 0.006
_refine_ls_shift/su_mean 0.000
_refine_ls_structure_factor_coef Fsqd
_refine_ls_weighting_details 'calc w=1/[\s^2^(Fo^2^)+(0.1356P)^2^+0.0000P] where P=(Fo^2^+2Fc^2^)/3'
_refine_ls_weighting_scheme calc
_refine_ls_wR_factor_gt 0.2102
_refine_ls_wR_factor_ref 0.2568
_reflns_number_gt 2906
_reflns_number_total 6624
_reflns_threshold_expression >2sigma(I)
_cod_data_source_file c0dt00948b.txt
_cod_data_source_block '[HL1]L1.ClO4.3.5H2O'
_cod_original_sg_symbol_H-M P21/c
_cod_original_formula_sum 'C44 H64 Cl N8 O9.50'
_cod_database_code 7026925

loop_
_symmetry_equiv_pos_as_xyz
'x, y, z'
'-x, y+1/2, -z+1/2'
'-x, -y, -z'
'x, -y-1/2, z-1/2'

loop_
_atom_site_label
_atom_site_type_symbol
_atom_site_fract_x
_atom_site_fract_y
_atom_site_fract_z
_atom_site_U_iso_or_equiv
_atom_site_adp_type
_atom_site_occupancy
_atom_site_symmetry_multiplicity
_atom_site_calc_flag
_atom_site_refinement_flags
Cl1 Cl 0.58947(17) -0.04263(9) 0.15662(11) 0.0492(6) Uani 1 1 d .
O11 O 0.7200(4) -0.0490(2) 0.1448(3) 0.0683(17) Uani 1 1 d .
O12 O 0.5205(5) -0.0090(2) 0.0996(3) 0.084(2) Uani 1 1 d .
O13 O 0.5859(9) -0.0131(4) 0.2176(4) 0.146(3) Uani 1 1 d .
O14 O 0.5329(5) -0.0969(2) 0.1577(3) 0.0739(18) Uani 1 1 d .
N1 N 0.7074(5) 0.3137(2) 0.2296(3) 0.0373(15) Uani 1 1 d .
C1 C 0.5889(6) 0.2914(3) 0.2503(3) 0.0373(18) Uani 1 1 d .
H1A H 0.5730 0.3114 0.2919 0.045 Uiso 1 1 calc R
H1B H 0.5999 0.2509 0.2616 0.045 Uiso 1 1 calc R
C2 C 0.4732(6) 0.2991(3) 0.1918(3) 0.0398(19) Uani 1 1 d .
H2A H 0.3964 0.2838 0.2068 0.048 Uiso 1 1 calc R
H2B H 0.4593 0.3397 0.1822 0.048 Uiso 1 1 calc R
N2 N 0.4943(5) 0.2693(2) 0.1270(3) 0.0300(14) Uani 1 1 d .
H4 H 0.576(7) 0.273(3) 0.130(3) 0.053(11) Uiso 1 1 d .
C3 C 0.4252(6) 0.2941(3) 0.0621(3) 0.0364(18) Uani 1 1 d .
H3A H 0.4222 0.3356 0.0667 0.044 Uiso 1 1 calc R
H3B H 0.3371 0.2799 0.0530 0.044 Uiso 1 1 calc R
C4 C 0.4936(6) 0.2783(3) 0.0009(3) 0.0365(18) Uani 1 1 d .
H4A H 0.4918 0.2370 -0.0054 0.044 Uiso 1 1 calc R
H4B H 0.4481 0.2956 -0.0420 0.044 Uiso 1 1 calc R
N3 N 0.6278(5) 0.2982(2) 0.0139(3) 0.0328(14) Uani 1 1 d .
C5 C 0.6362(7) 0.3594(3) -0.0041(4) 0.0436(19) Uani 1 1 d .
H5A H 0.5599 0.3792 0.0053 0.052 Uiso 1 1 calc R
H5B H 0.6385 0.3629 -0.0538 0.052 Uiso 1 1 calc R
C6 C 0.7585(7) 0.3879(3) 0.0385(4) 0.051(2) Uani 1 1 d .
H6A H 0.8327 0.3755 0.0187 0.062 Uiso 1 1 calc R
H6B H 0.7507 0.4291 0.0318 0.062 Uiso 1 1 calc R
N4 N 0.7852(7) 0.3765(3) 0.1133(4) 0.0587(19) Uani 1 1 d D
H5 H 0.814(9) 0.3315(16) 0.126(5) 0.14(4) Uiso 1 1 d D
C7 C 0.6903(8) 0.3979(4) 0.1509(5) 0.072(3) Uani 1 1 d .
H7A H 0.6053 0.3854 0.1281 0.086 Uiso 1 1 calc R
H7B H 0.6917 0.4395 0.1505 0.086 Uiso 1 1 calc R
C8 C 0.7162(7) 0.3761(3) 0.2286(4) 0.055(2) Uani 1 1 d .
H8A H 0.8015 0.3881 0.2515 0.066 Uiso 1 1 calc R
H8B H 0.6530 0.3926 0.2540 0.066 Uiso 1 1 calc R
C9 C 0.8258(6) 0.2867(3) 0.2701(3) 0.044(2) Uani 1 1 d .
H9A H 0.9016 0.3044 0.2567 0.053 Uiso 1 1 calc R
H9B H 0.8286 0.2938 0.3197 0.053 Uiso 1 1 calc R
C10 C 0.8303(6) 0.2240(3) 0.2581(3) 0.0357(18) Uani 1 1 d .
C11 C 0.8478(6) 0.1855(4) 0.3128(4) 0.049(2) Uani 1 1 d .
H11 H 0.8588 0.1996 0.3584 0.058 Uiso 1 1 calc R
C12 C 0.8498(7) 0.1259(4) 0.3029(4) 0.049(2) Uani 1 1 d .
H12 H 0.8619 0.1017 0.3417 0.059 Uiso 1 1 calc R
C13 C 0.8337(6) 0.1025(3) 0.2356(4) 0.042(2) Uani 1 1 d .
H13 H 0.8349 0.0630 0.2287 0.050 Uiso 1 1 calc R
C14 C 0.8158(5) 0.1408(3) 0.1787(3) 0.0306(17) Uani 1 1 d .
C15 C 0.8185(6) 0.1992(3) 0.1918(3) 0.0315(17) Uani 1 1 d .
O1 O 0.7961(4) 0.23101(19) 0.1297(2) 0.0325(11) Uani 1 1 d .
C16 C 0.7715(6) 0.1896(3) 0.0768(3) 0.0289(16) Uani 1 1 d .
C17 C 0.7843(6) 0.1344(3) 0.1034(3) 0.0295(16) Uani 1 1 d .
C18 C 0.7564(6) 0.0877(3) 0.0588(4) 0.0349(18) Uani 1 1 d .
H18 H 0.7643 0.0503 0.0758 0.042 Uiso 1 1 calc R
C19 C 0.7167(6) 0.0986(3) -0.0113(4) 0.0363(18) Uani 1 1 d .
H19 H 0.6981 0.0681 -0.0424 0.044 Uiso 1 1 calc R
C20 C 0.7036(6) 0.1558(3) -0.0371(3) 0.0341(18) Uani 1 1 d .
H20 H 0.6758 0.1615 -0.0849 0.041 Uiso 1 1 calc R
C21 C 0.7305(6) 0.2031(3) 0.0059(3) 0.0307(17) Uani 1 1 d .
C22 C 0.7138(6) 0.2635(3) -0.0214(3) 0.0348(18) Uani 1 1 d .
H22A H 0.7978 0.2819 -0.0155 0.042 Uiso 1 1 calc R
H22B H 0.6792 0.2624 -0.0712 0.042 Uiso 1 1 calc R
N5 N 0.1975(5) 0.1182(2) 0.0359(3) 0.0303(14) Uani 1 1 d .
C23 C 0.1855(6) 0.0565(3) 0.0269(4) 0.0371(18) Uani 1 1 d .
H23A H 0.2706 0.0391 0.0378 0.045 Uiso 1 1 calc R
H23B H 0.1507 0.0480 -0.0218 0.045 Uiso 1 1 calc R
C24 C 0.0973(6) 0.0298(3) 0.0739(4) 0.042(2) Uani 1 1 d .
H24A H 0.0086 0.0401 0.0550 0.050 Uiso 1 1 calc R
H24B H 0.1041 -0.0116 0.0713 0.050 Uiso 1 1 calc R
N6 N 0.1250(5) 0.0470(3) 0.1482(3) 0.0396(15) Uani 1 1 d D
H1 H 0.132(6) 0.0940(10) 0.142(3) 0.053(11) Uiso 1 1 d D
C25 C 0.2526(6) 0.0293(3) 0.1834(4) 0.045(2) Uani 1 1 d .
H25A H 0.3167 0.0403 0.1553 0.054 Uiso 1 1 calc R
H25B H 0.2551 -0.0121 0.1885 0.054 Uiso 1 1 calc R
C26 C 0.2839(7) 0.0571(3) 0.2545(4) 0.047(2) Uani 1 1 d .
H26A H 0.2187 0.0465 0.2821 0.057 Uiso 1 1 calc R
H26B H 0.3666 0.0430 0.2786 0.057 Uiso 1 1 calc R
N7 N 0.2892(5) 0.1206(2) 0.2492(3) 0.0363(15) Uani 1 1 d .
C27 C 0.4223(6) 0.1435(3) 0.2638(3) 0.0381(18) Uani 1 1 d .
H27A H 0.4703 0.1249 0.3051 0.046 Uiso 1 1 calc R
H27B H 0.4200 0.1843 0.2731 0.046 Uiso 1 1 calc R
C28 C 0.4904(6) 0.1328(3) 0.2007(3) 0.0366(18) Uani 1 1 d .
H28A H 0.5749 0.1509 0.2089 0.044 Uiso 1 1 calc R
H28B H 0.5024 0.0919 0.1949 0.044 Uiso 1 1 calc R
N8 N 0.4121(5) 0.1566(3) 0.1363(3) 0.0298(14) Uani 1 1 d .
H2 H 0.332(7) 0.146(3) 0.141(3) 0.053(11) Uiso 1 1 d .
H3 H 0.431(6) 0.194(3) 0.134(4) 0.053(11) Uiso 1 1 d .
C29 C 0.4338(5) 0.1296(3) 0.0695(3) 0.0325(17) Uani 1 1 d .
H29A H 0.4479 0.0887 0.0763 0.039 Uiso 1 1 calc R
H29B H 0.5101 0.1461 0.0552 0.039 Uiso 1 1 calc R
C30 C 0.3154(6) 0.1401(3) 0.0126(3) 0.0336(17) Uani 1 1 d .
H30A H 0.3062 0.1809 0.0029 0.040 Uiso 1 1 calc R
H30B H 0.3270 0.1208 -0.0303 0.040 Uiso 1 1 calc R
C31 C 0.0815(6) 0.1474(3) 0.0011(3) 0.0325(17) Uani 1 1 d .
H31A H 0.0063 0.1290 0.0143 0.039 Uiso 1 1 calc R
H31B H 0.0753 0.1435 -0.0492 0.039 Uiso 1 1 calc R
C32 C 0.0797(6) 0.2096(3) 0.0191(3) 0.0291(16) Uani 1 1 d .
C33 C 0.0611(6) 0.2536(3) -0.0313(3) 0.0341(17) Uani 1 1 d .
H33 H 0.0453 0.2433 -0.0784 0.041 Uiso 1 1 calc R
C34 C 0.0651(6) 0.3114(3) -0.0147(3) 0.0383(19) Uani 1 1 d .
H34 H 0.0549 0.3384 -0.0506 0.046 Uiso 1 1 calc R
C35 C 0.0841(6) 0.3300(3) 0.0550(3) 0.0336(17) Uani 1 1 d .
H35 H 0.0871 0.3688 0.0663 0.040 Uiso 1 1 calc R
C36 C 0.0983(6) 0.2879(3) 0.1067(4) 0.0319(17) Uani 1 1 d .
C37 C 0.0960(5) 0.2300(3) 0.0877(3) 0.0269(16) Uani 1 1 d .
O2 O 0.1203(4) 0.19409(18) 0.1460(2) 0.0299(11) Uani 1 1 d .
C38 C 0.1458(6) 0.2306(3) 0.2037(3) 0.0282(16) Uani 1 1 d .
C39 C 0.1308(6) 0.2881(3) 0.1839(3) 0.0305(17) Uani 1 1 d .
C40 C 0.1587(6) 0.3318(3) 0.2347(4) 0.0360(18) Uani 1 1 d .
H40 H 0.1500 0.3704 0.2227 0.043 Uiso 1 1 calc R
C41 C 0.1997(6) 0.3143(3) 0.3031(4) 0.0401(19) Uani 1 1 d .
H41 H 0.2182 0.3419 0.3381 0.048 Uiso 1 1 calc R
C42 C 0.2141(6) 0.2564(4) 0.3209(4) 0.042(2) Uani 1 1 d .
H42 H 0.2438 0.2467 0.3675 0.051 Uiso 1 1 calc R
C43 C 0.1857(6) 0.2122(3) 0.2715(4) 0.0349(18) Uani 1 1 d .
C44 C 0.2042(6) 0.1497(3) 0.2911(3) 0.0404(19) Uani 1 1 d .
H44A H 0.2414 0.1467 0.3404 0.048 Uiso 1 1 calc R
H44B H 0.1207 0.1308 0.2839 0.048 Uiso 1 1 calc R
OW1 O -0.0153(5) -0.0357(2) 0.2060(3) 0.0604(16) Uani 1 1 d .
OW2 O 0.0240(6) -0.0422(3) 0.3470(3) 0.092(2) Uani 1 1 d .
OW3 O -0.1333(12) -0.0081(6) 0.4328(7) 0.068(4) Uiso 0.40 1 d P
OW4 O 0.421(2) 0.4681(10) -0.0624(12) 0.045(6) Uiso 0.20 1 d P
OW5 O 0.085(2) 0.4530(10) -0.0581(11) 0.037(6) Uiso 0.20 1 d P
OW6 O 0.1691(13) 0.4498(6) -0.0707(7) 0.060(4) Uiso 0.40 1 d P
OW7 O 0.6394(17) 0.4865(8) -0.1314(10) 0.073(6) Uiso 0.30 1 d P

loop_
_atom_site_aniso_label
_atom_site_aniso_U_11
_atom_site_aniso_U_22
_atom_site_aniso_U_33
_atom_site_aniso_U_23
_atom_site_aniso_U_13
_atom_site_aniso_U_12
Cl1 0.0448(11) 0.0428(13) 0.0602(13) -0.0079(11) 0.0092(9) -0.0012(10)
O11 0.031(3) 0.071(4) 0.101(5) 0.004(4) 0.008(3) -0.001(3)
O12 0.067(4) 0.050(4) 0.123(6) 0.035(4) -0.015(4) 0.009(3)
O13 0.174(8) 0.180(9) 0.082(5) -0.079(6) 0.016(5) 0.025(7)
O14 0.066(4) 0.047(4) 0.108(5) 0.026(4) 0.013(3) -0.019(3)
N1 0.035(3) 0.035(4) 0.043(4) -0.017(3) 0.010(3) -0.010(3)
C1 0.032(4) 0.040(5) 0.041(4) -0.019(4) 0.011(3) -0.007(3)
C2 0.030(4) 0.048(5) 0.043(4) -0.014(4) 0.010(3) 0.000(4)
N2 0.029(3) 0.029(4) 0.033(3) -0.004(3) 0.007(3) 0.005(3)
C3 0.038(4) 0.027(5) 0.045(5) -0.005(4) 0.012(3) 0.001(3)
C4 0.036(4) 0.034(5) 0.038(4) 0.004(4) 0.003(3) -0.006(3)
N3 0.031(3) 0.024(4) 0.043(4) -0.005(3) 0.007(3) -0.007(3)
C5 0.046(4) 0.032(5) 0.054(5) 0.001(4) 0.013(4) -0.004(4)
C6 0.052(5) 0.039(5) 0.063(6) -0.001(5) 0.010(4) -0.008(4)
N4 0.076(5) 0.043(5) 0.061(5) -0.008(4) 0.025(4) -0.006(4)
C7 0.062(6) 0.043(6) 0.118(8) -0.011(6) 0.036(6) -0.011(5)
C8 0.057(5) 0.049(6) 0.066(6) -0.014(5) 0.032(5) -0.013(4)
C9 0.025(4) 0.072(6) 0.033(4) -0.015(4) 0.002(3) -0.013(4)
C10 0.021(4) 0.055(6) 0.030(4) -0.007(4) 0.000(3) 0.009(3)
C11 0.021(4) 0.089(7) 0.033(4) -0.004(5) -0.003(3) 0.001(4)
C12 0.043(4) 0.068(7) 0.038(5) 0.010(5) 0.009(4) 0.015(4)
C13 0.025(4) 0.053(6) 0.046(5) 0.001(4) 0.003(3) 0.006(4)
C14 0.016(3) 0.038(5) 0.037(4) 0.004(4) 0.005(3) 0.001(3)
C15 0.020(3) 0.048(5) 0.027(4) 0.001(4) 0.007(3) -0.003(3)
O1 0.030(2) 0.036(3) 0.031(3) -0.009(2) 0.005(2) -0.005(2)
C16 0.019(3) 0.034(5) 0.036(4) -0.013(4) 0.009(3) -0.005(3)
C17 0.022(3) 0.034(5) 0.032(4) -0.002(4) 0.004(3) 0.004(3)
C18 0.030(4) 0.030(5) 0.048(5) 0.000(4) 0.015(3) 0.000(3)
C19 0.035(4) 0.034(5) 0.042(4) -0.008(4) 0.011(3) 0.001(3)
C20 0.029(4) 0.045(5) 0.029(4) -0.008(4) 0.008(3) -0.003(4)
C21 0.032(4) 0.033(5) 0.028(4) -0.006(4) 0.009(3) -0.006(3)
C22 0.041(4) 0.040(5) 0.025(4) -0.006(4) 0.008(3) -0.005(4)
N5 0.023(3) 0.029(4) 0.040(3) -0.005(3) 0.008(3) -0.002(3)
C23 0.034(4) 0.030(5) 0.048(5) -0.012(4) 0.009(3) -0.008(3)
C24 0.036(4) 0.040(5) 0.052(5) -0.010(4) 0.017(4) 0.000(4)
N6 0.030(3) 0.037(4) 0.054(4) -0.001(4) 0.014(3) -0.005(3)
C25 0.043(4) 0.030(5) 0.064(5) 0.001(4) 0.015(4) -0.007(4)
C26 0.049(5) 0.039(5) 0.053(5) 0.012(4) 0.007(4) -0.006(4)
N7 0.030(3) 0.037(4) 0.043(3) 0.003(3) 0.009(3) -0.004(3)
C27 0.037(4) 0.039(5) 0.036(4) 0.004(4) 0.000(3) -0.004(4)
C28 0.030(4) 0.036(5) 0.043(4) 0.010(4) 0.006(3) 0.006(3)
N8 0.031(3) 0.022(4) 0.037(3) 0.006(3) 0.007(3) 0.002(3)
C29 0.018(3) 0.042(5) 0.038(4) 0.004(4) 0.006(3) 0.002(3)
C30 0.035(4) 0.038(5) 0.030(4) -0.002(4) 0.013(3) -0.001(3)
C31 0.025(4) 0.041(5) 0.032(4) -0.011(4) 0.005(3) -0.005(3)
C32 0.024(3) 0.031(5) 0.031(4) -0.004(4) 0.001(3) 0.000(3)
C33 0.031(4) 0.041(5) 0.032(4) -0.007(4) 0.007(3) 0.004(4)
C34 0.036(4) 0.046(5) 0.033(4) 0.011(4) 0.005(3) 0.004(4)
C35 0.032(4) 0.029(5) 0.040(4) 0.004(4) 0.006(3) 0.007(3)
C36 0.025(4) 0.030(5) 0.043(4) -0.003(4) 0.013(3) 0.002(3)
C37 0.019(3) 0.030(4) 0.033(4) 0.006(4) 0.006(3) 0.003(3)
O2 0.031(2) 0.033(3) 0.025(2) 0.000(2) 0.003(2) -0.001(2)
C38 0.033(4) 0.026(4) 0.026(4) -0.006(3) 0.007(3) -0.004(3)
C39 0.021(3) 0.041(5) 0.033(4) -0.001(4) 0.012(3) -0.001(3)
C40 0.036(4) 0.029(5) 0.046(5) -0.011(4) 0.013(4) -0.004(3)
C41 0.038(4) 0.045(5) 0.040(5) -0.020(4) 0.014(4) -0.009(4)
C42 0.037(4) 0.062(6) 0.029(4) -0.009(4) 0.008(3) -0.006(4)
C43 0.026(4) 0.041(5) 0.040(4) 0.000(4) 0.012(3) -0.001(3)
C44 0.037(4) 0.055(6) 0.032(4) 0.000(4) 0.012(3) 0.002(4)
OW1 0.054(3) 0.060(4) 0.067(4) 0.021(3) 0.011(3) -0.001(3)
OW2 0.106(5) 0.102(6) 0.069(4) 0.001(4) 0.016(4) 0.032(4)

loop_
_atom_type_symbol
_atom_type_description
_atom_type_scat_dispersion_real
_atom_type_scat_dispersion_imag
_atom_type_scat_source
C C 0.0181 0.0091 'International Tables Vol C Tables 4.2.6.8 and 6.1.1.4'
H H 0.0000 0.0000 'International Tables Vol C Tables 4.2.6.8 and 6.1.1.4'
N N 0.0311 0.0180 'International Tables Vol C Tables 4.2.6.8 and 6.1.1.4'
O O 0.0492 0.0322 'International Tables Vol C Tables 4.2.6.8 and 6.1.1.4'
Cl Cl 0.3639 0.7018 'International Tables Vol C Tables 4.2.6.8 and 6.1.1.4'

loop_
_geom_angle_atom_site_label_1
_geom_angle_atom_site_label_2
_geom_angle_atom_site_label_3
_geom_angle
O13 Cl1 O14 111.4(5)
O13 Cl1 O11 111.0(5)
O14 Cl1 O11 109.2(4)
O13 Cl1 O12 107.6(5)
O14 Cl1 O12 110.1(4)
O11 Cl1 O12 107.5(4)
C8 N1 C1 114.6(5)
C8 N1 C9 112.3(6)
C1 N1 C9 112.1(5)
N1 C1 C2 111.2(6)
N2 C2 C1 110.9(5)
C3 N2 C2 114.7(5)
N2 C3 C4 109.9(5)
N3 C4 C3 110.8(5)
C4 N3 C22 113.4(5)
C4 N3 C5 111.2(5)
C22 N3 C5 110.8(5)
N3 C5 C6 111.5(6)
N4 C6 C5 116.9(6)
C7 N4 C6 114.6(7)
N4 C7 C8 110.9(7)
N1 C8 C7 109.6(6)
C10 C9 N1 112.4(5)
C11 C10 C15 114.7(7)
C11 C10 C9 121.8(7)
C15 C10 C9 123.6(7)
C10 C11 C12 122.9(7)
C13 C12 C11 120.9(7)
C12 C13 C14 117.5(7)
C15 C14 C13 119.0(7)
C15 C14 C17 106.3(6)
C13 C14 C17 134.6(7)
C14 C15 C10 124.9(7)
C14 C15 O1 111.7(6)
C10 C15 O1 123.2(7)
C15 O1 C16 104.2(5)
C17 C16 O1 112.1(6)
C17 C16 C21 124.6(6)
O1 C16 C21 123.2(6)
C16 C17 C18 120.0(6)
C16 C17 C14 105.7(6)
C18 C17 C14 134.0(7)
C19 C18 C17 117.8(7)
C18 C19 C20 121.0(7)
C21 C20 C19 122.7(6)
C20 C21 C16 113.9(6)
C20 C21 C22 122.5(6)
C16 C21 C22 123.5(6)
N3 C22 C21 113.4(5)
C23 N5 C31 111.1(5)
C23 N5 C30 111.4(5)
C31 N5 C30 112.0(5)
N5 C23 C24 112.2(5)
N6 C24 C23 115.6(5)
C25 N6 C24 113.0(5)
N6 C25 C26 110.1(6)
N7 C26 C25 111.7(6)
C44 N7 C27 111.8(5)
C44 N7 C26 112.8(5)
C27 N7 C26 113.1(5)
N7 C27 C28 110.1(5)
N8 C28 C27 110.0(5)
C28 N8 C29 115.3(5)
N8 C29 C30 109.3(5)
N5 C30 C29 110.1(5)
N5 C31 C32 113.0(5)
C37 C32 C33 113.2(6)
C37 C32 C31 123.4(6)
C33 C32 C31 123.5(6)
C34 C33 C32 123.6(6)
C33 C34 C35 121.3(7)
C36 C35 C34 117.1(7)
C35 C36 C37 119.8(6)
C35 C36 C39 134.8(7)
C37 C36 C39 105.1(6)
C32 C37 O2 122.9(6)
C32 C37 C36 125.1(6)
O2 C37 C36 112.0(6)
C37 O2 C38 105.4(5)
C43 C38 O2 124.0(6)
C43 C38 C39 124.3(6)
O2 C38 C39 111.6(6)
C38 C39 C40 120.0(6)
C38 C39 C36 105.7(6)
C40 C39 C36 133.9(7)
C41 C40 C39 116.7(7)
C40 C41 C42 121.6(7)
C41 C42 C43 122.7(7)
C38 C43 C42 114.6(7)
C38 C43 C44 123.1(7)
C42 C43 C44 122.3(6)
N7 C44 C43 111.8(5)

loop_
_geom_bond_atom_site_label_1
_geom_bond_atom_site_label_2
_geom_bond_distance
Cl1 O13 1.373(6)
Cl1 O14 1.398(5)
Cl1 O11 1.435(5)
Cl1 O12 1.442(6)
N1 C8 1.457(9)
N1 C1 1.467(7)
N1 C9 1.490(8)
C1 C2 1.521(8)
C2 N2 1.485(7)
N2 C3 1.457(8)
C3 C4 1.533(8)
C4 N3 1.463(7)
N3 C22 1.465(7)
N3 C5 1.473(8)
C5 C6 1.551(9)
C6 N4 1.451(9)
N4 C7 1.421(9)
C7 C8 1.566(11)
C9 C10 1.481(9)
C10 C11 1.376(10)
C10 C15 1.394(9)
C11 C12 1.402(10)
C12 C13 1.396(9)
C13 C14 1.405(9)
C14 C15 1.384(9)
C14 C17 1.445(8)
C15 O1 1.397(7)
O1 C16 1.399(7)
C16 C17 1.382(9)
C16 C21 1.403(9)
C17 C18 1.389(9)
C18 C19 1.372(9)
C19 C20 1.422(9)
C20 C21 1.382(9)
C21 C22 1.502(9)
N5 C23 1.451(8)
N5 C31 1.456(7)
N5 C30 1.480(7)
C23 C24 1.536(8)
C24 N6 1.475(8)
N6 C25 1.454(8)
C25 C26 1.506(9)
C26 N7 1.485(8)
N7 C44 1.472(7)
N7 C27 1.477(8)
C27 C28 1.540(8)
C28 N8 1.476(8)
N8 C29 1.491(8)
C29 C30 1.532(8)
C31 C32 1.492(8)
C32 C37 1.391(8)
C32 C33 1.405(9)
C33 C34 1.383(9)
C34 C35 1.398(8)
C35 C36 1.391(9)
C36 C37 1.396(9)
C36 C39 1.475(8)
C37 O2 1.393(7)
O2 C38 1.394(7)
C38 C43 1.375(9)
C38 C39 1.395(9)
C39 C40 1.410(9)
C40 C41 1.380(9)
C41 C42 1.396(10)
C42 C43 1.401(9)
C43 C44 1.509(9)
OW5 OW6 0.96(2)

loop_
_geom_torsion_atom_site_label_1
_geom_torsion_atom_site_label_2
_geom_torsion_atom_site_label_3
_geom_torsion_atom_site_label_4
_geom_torsion
C8 N1 C1 C2 74.0(7)
C9 N1 C1 C2 -156.5(6)
N1 C1 C2 N2 58.8(8)
C1 C2 N2 C3 -152.6(6)
C2 N2 C3 C4 156.3(5)
N2 C3 C4 N3 -58.1(7)
C3 C4 N3 C22 152.4(6)
C3 C4 N3 C5 -81.9(7)
C4 N3 C5 C6 154.0(6)
C22 N3 C5 C6 -79.0(7)
N3 C5 C6 N4 -46.7(9)
C5 C6 N4 C7 -64.1(9)
C6 N4 C7 C8 171.7(6)
C1 N1 C8 C7 -105.1(6)
C9 N1 C8 C7 125.5(6)
N4 C7 C8 N1 -62.1(8)
C8 N1 C9 C10 -167.1(5)
C1 N1 C9 C10 62.2(7)
N1 C9 C10 C11 -126.6(6)
N1 C9 C10 C15 53.9(8)
C15 C10 C11 C12 -1.8(9)
C9 C10 C11 C12 178.7(6)
C10 C11 C12 C13 0.0(10)
C11 C12 C13 C14 0.0(10)
C12 C13 C14 C15 1.8(9)
C12 C13 C14 C17 -173.0(6)
C13 C14 C15 C10 -4.0(9)
C17 C14 C15 C10 172.1(6)
C13 C14 C15 O1 -178.6(5)
C17 C14 C15 O1 -2.5(7)
C11 C10 C15 C14 3.9(9)
C9 C10 C15 C14 -176.6(6)
C11 C10 C15 O1 177.9(5)
C9 C10 C15 O1 -2.6(9)
C14 C15 O1 C16 3.4(6)
C10 C15 O1 C16 -171.3(5)
C15 O1 C16 C17 -3.1(6)
C15 O1 C16 C21 173.0(5)
O1 C16 C17 C18 176.4(5)
C21 C16 C17 C18 0.3(9)
O1 C16 C17 C14 1.7(6)
C21 C16 C17 C14 -174.4(5)
C15 C14 C17 C16 0.5(6)
C13 C14 C17 C16 175.7(7)
C15 C14 C17 C18 -173.1(6)
C13 C14 C17 C18 2.1(12)
C16 C17 C18 C19 0.2(9)
C14 C17 C18 C19 173.1(6)
C17 C18 C19 C20 -0.6(9)
C18 C19 C20 C21 0.5(9)
C19 C20 C21 C16 -0.1(9)
C19 C20 C21 C22 -178.6(6)
C17 C16 C21 C20 -0.3(9)
O1 C16 C21 C20 -176.0(5)
C17 C16 C21 C22 178.2(6)
O1 C16 C21 C22 2.5(9)
C4 N3 C22 C21 -66.0(7)
C5 N3 C22 C21 168.2(5)
C20 C21 C22 N3 123.7(6)
C16 C21 C22 N3 -54.7(8)
C31 N5 C23 C24 -75.6(7)
C30 N5 C23 C24 158.8(5)
N5 C23 C24 N6 -49.0(8)
C23 C24 N6 C25 -62.9(8)
C24 N6 C25 C26 169.8(6)
N6 C25 C26 N7 -62.7(7)
C25 C26 N7 C44 125.8(6)
C25 C26 N7 C27 -106.0(6)
C44 N7 C27 C28 -155.5(5)
C26 N7 C27 C28 75.8(7)
N7 C27 C28 N8 54.3(7)
C27 C28 N8 C29 -155.5(5)
C28 N8 C29 C30 157.8(5)
C23 N5 C30 C29 -79.9(7)
C31 N5 C30 C29 154.9(5)
N8 C29 C30 N5 -56.1(7)
C23 N5 C31 C32 170.1(5)
C30 N5 C31 C32 -64.6(7)
N5 C31 C32 C37 -54.1(8)
N5 C31 C32 C33 126.0(6)
C37 C32 C33 C34 3.1(9)
C31 C32 C33 C34 -177.0(6)
C32 C33 C34 C35 -2.2(10)
C33 C34 C35 C36 -0.2(9)
C34 C35 C36 C37 1.3(9)
C34 C35 C36 C39 173.5(6)
C33 C32 C37 O2 -177.7(5)
C31 C32 C37 O2 2.4(9)
C33 C32 C37 C36 -1.9(9)
C31 C32 C37 C36 178.2(5)
C35 C36 C37 C32 -0.2(9)
C39 C36 C37 C32 -174.4(5)
C35 C36 C37 O2 176.0(5)
C39 C36 C37 O2 1.7(6)
C32 C37 O2 C38 173.1(5)
C36 C37 O2 C38 -3.2(6)
C37 O2 C38 C43 -174.1(6)
C37 O2 C38 C39 3.5(6)
C43 C38 C39 C40 0.8(9)
O2 C38 C39 C40 -176.8(5)
C43 C38 C39 C36 175.1(6)
O2 C38 C39 C36 -2.5(7)
C35 C36 C39 C38 -172.5(7)
C37 C36 C39 C38 0.5(6)
C35 C36 C39 C40 0.6(12)
C37 C36 C39 C40 173.6(6)
C38 C39 C40 C41 -0.4(9)
C36 C39 C40 C41 -172.7(6)
C39 C40 C41 C42 0.7(9)
C40 C41 C42 C43 -1.4(10)
O2 C38 C43 C42 175.9(5)
C39 C38 C43 C42 -1.4(9)
O2 C38 C43 C44 -1.1(9)
C39 C38 C43 C44 -178.4(6)
C41 C42 C43 C38 1.7(9)
C41 C42 C43 C44 178.7(6)
C27 N7 C44 C43 65.2(7)
C26 N7 C44 C43 -165.9(6)
C38 C43 C44 N7 52.8(8)
C42 C43 C44 N7 -124.0(6)
